data_7716211
loop_
_publ_author_name
'Jo, Minyoung'
'Amanyazova, Botagoz'
'Yergeshbayeva, Sandugash'
'Gakiya-Teruya, Miguel'
'&#xdc;ng&#xf6;r, &#xd6;kten'
'Lopez Rivera, Paola'
'Jen, Natalie'
'Lukyanenko, Evgeny'
'Kurkin, Alexander V.'
'Erkasov, Rakhmetulla'
'Meisel, Mark W.'
'Hauser, Andreas'
'Chakraborty, Pradip'
'Shatruk, Michael'

_publ_section_title
;
 Light-induced spin-state switching in Fe(II) spin-crossover complexes
 with thiazole-based chelating ligands.
;
_journal_issue 25
_journal_name_full 'Dalton transactions (Cambridge, England : 2003)'
_journal_page_first 10511
_journal_page_last 10520
_journal_paper_doi 10.1039/d4dt00308j
_journal_volume 53
_journal_year 2024
_chemical_formula_moiety 'C18 H12 Fe N6 S6, 2(Cl O4), C H4 O'
_chemical_formula_sum 'C19 H16 Cl2 Fe N6 O9 S6'
_chemical_formula_weight 791.49
_space_group_crystal_system monoclinic
_space_group_IT_number 14
_space_group_name_Hall '-P 2yn'
_space_group_name_H-M_alt 'P 1 21/n 1'
_atom_sites_solution_hydrogens geom
_atom_sites_solution_primary dual
_audit_creation_date 2023-03-13
_audit_creation_method
;
Olex2 1.3-ac4
(compiled 2020.11.27 svn.r5f609507 for Rigaku Oxford Diffraction, GUI svn.r6214)
;
_audit_update_record
;
2024-01-13 deposited with the CCDC.	2024-05-29 downloaded from the CCDC.
;
_cell_angle_alpha 90
_cell_angle_beta 90.0130(10)
_cell_angle_gamma 90
_cell_formula_units_Z 4
_cell_length_a 9.90780(10)
_cell_length_b 21.8512(3)
_cell_length_c 12.7772(2)
_cell_measurement_reflns_used 34803
_cell_measurement_temperature 100.0(2)
_cell_measurement_theta_max 33.8750
_cell_measurement_theta_min 3.3130
_cell_volume 2766.23(6)
_computing_cell_refinement 'CrysAlisPro 1.171.42.85a (Rigaku OD, 2023)'
_computing_data_collection 'CrysAlisPro 1.171.42.85a (Rigaku OD, 2023)'
_computing_data_reduction 'CrysAlisPro 1.171.42.85a (Rigaku OD, 2023)'
_computing_molecular_graphics 'Olex2 1.3-ac4 (Dolomanov et al., 2009)'
_computing_publication_material 'Olex2 1.3-ac4 (Dolomanov et al., 2009)'
_computing_structure_refinement 'SHELXL 2014/7 (Sheldrick, 2015)'
_computing_structure_solution 'SHELXT  (Sheldrick, 2015)'
_diffrn_ambient_environment N~2~
_diffrn_ambient_temperature 100.0(2)
_diffrn_detector 'Hybrid Pixel Array Detector'
_diffrn_detector_area_resol_mean 10.0000
_diffrn_detector_type HyPix
_diffrn_measured_fraction_theta_full 0.9982
_diffrn_measured_fraction_theta_max 0.9017
_diffrn_measurement_details
;
List of Runs (angles in degrees, time in seconds):

  # Type    Start    End  Width  t~exp~   \w     \q     \k     \f   Frames
#--------------------------------------------------------------------------
  1  \w    -22.00  30.00   0.50    6.31    --   13.19 -97.00 155.00  104
  2  \w    -28.00   8.00   0.50    6.31    --  -13.50 -97.00 155.00   72
  3  \w    -36.00 -10.00   0.50    6.31    --  -13.50  97.00 -96.00   52
  4  \w    -53.00  27.00   0.50    6.31    --   13.19 -57.00  90.00  160
  5  \w      3.00  54.00   0.50    6.31    --   13.19  57.00 -60.00  102
  6  \w    -25.00  18.00   0.50    6.31    --   13.19 -77.00   0.00   86
  7  \w     -7.00  46.00   0.50    6.31    --   13.19 -99.00-150.00  106
  8  \w     -9.00  17.00   0.50    6.31    --   13.19  77.00  60.00   52
  9  \w     49.00  77.00   0.50    6.31    --   13.19 178.00  90.00   56
 10  \w     50.00  86.00   0.50    6.31    --   13.19-178.00   0.00   72
 11  \w     -3.00  37.00   0.50    6.31    --   13.19 -99.00  30.00   80
 12  \w     21.00  58.00   0.50    6.31    --   13.19  57.00   0.00   74
 13  \w    -57.00   1.00   0.50    6.31    --  -13.50 -57.00 120.00  116
 14  \w    -53.00  -1.00   0.50    6.31    --  -13.50 -57.00   0.00  104
;
_diffrn_measurement_device 'four-circle diffractometer'
_diffrn_measurement_device_type 'XtaLAB Synergy, Dualflex, HyPix'
_diffrn_measurement_method '\w scans'
_diffrn_orient_matrix_type 'CrysAlisPro convention (1999,Acta A55,543-557)'
_diffrn_orient_matrix_UB_11 -0.0406135000
_diffrn_orient_matrix_UB_12 0.0264751000
_diffrn_orient_matrix_UB_13 0.0062744000
_diffrn_orient_matrix_UB_21 0.0545275000
_diffrn_orient_matrix_UB_22 0.0151674000
_diffrn_orient_matrix_UB_23 0.0249594000
_diffrn_orient_matrix_UB_31 0.0224263000
_diffrn_orient_matrix_UB_32 0.0110875000
_diffrn_orient_matrix_UB_33 -0.0491776000
_diffrn_radiation_monochromator mirror
_diffrn_radiation_probe x-ray
_diffrn_radiation_type 'Mo K\a'
_diffrn_radiation_wavelength 0.71073
_diffrn_reflns_av_R_equivalents 0.0477
_diffrn_reflns_av_unetI/netI 0.0250
_diffrn_reflns_Laue_measured_fraction_full 0.996
_diffrn_reflns_Laue_measured_fraction_max 0.997
_diffrn_reflns_limit_h_max 13
_diffrn_reflns_limit_h_min -12
_diffrn_reflns_limit_k_max 29
_diffrn_reflns_limit_k_min -29
_diffrn_reflns_limit_l_max 17
_diffrn_reflns_limit_l_min -16
_diffrn_reflns_number 47278
_diffrn_reflns_point_group_measured_fraction_full 0.996
_diffrn_reflns_point_group_measured_fraction_max 0.997
_diffrn_reflns_theta_full 25.242
_diffrn_reflns_theta_max 28.282
_diffrn_reflns_theta_min 3.201
_diffrn_source 'micro-focus sealed X-ray tube'
_diffrn_source_type 'PhotonJet (Mo) X-ray Source'
_exptl_absorpt_coefficient_mu 1.255
_exptl_absorpt_correction_T_max 1.000
_exptl_absorpt_correction_T_min 0.582
_exptl_absorpt_correction_type gaussian
_exptl_absorpt_process_details
;
CrysAlisPro 1.171.42.85a (Rigaku Oxford Diffraction, 2023)
Numerical absorption correction based on gaussian integration over
a multifaceted crystal model
Empirical absorption correction using spherical harmonics,
implemented in SCALE3 ABSPACK scaling algorithm.
;
_exptl_crystal_colour 'clear dark red'
_exptl_crystal_colour_lustre clear
_exptl_crystal_colour_modifier dark
_exptl_crystal_colour_primary red
_exptl_crystal_density_diffrn 1.823
_exptl_crystal_description block
_exptl_crystal_F_000 1528.000
_exptl_crystal_preparation 'Magnetic properties'
_exptl_crystal_recrystallization_method 'slow evaporation of methanol solution'
_exptl_crystal_size_max 0.335
_exptl_crystal_size_mid 0.188
_exptl_crystal_size_min 0.162
_refine_diff_density_max 0.585
_refine_diff_density_min -0.487
_refine_diff_density_rms 0.114
_refine_ls_extinction_method none
_refine_ls_goodness_of_fit_ref 1.177
_refine_ls_hydrogen_treatment constr
_refine_ls_matrix_type full
_refine_ls_number_parameters 390
_refine_ls_number_reflns 6844
_refine_ls_number_restraints 1
_refine_ls_restrained_S_all 1.177
_refine_ls_R_factor_all 0.0578
_refine_ls_R_factor_gt 0.0495
_refine_ls_shift/su_max 0.001
_refine_ls_shift/su_mean 0.000
_refine_ls_structure_factor_coef Fsqd
_refine_ls_weighting_details 'w=1/[\s^2^(Fo^2^)+14.3628P] where P=(Fo^2^+2Fc^2^)/3'
_refine_ls_weighting_scheme calc
_refine_ls_wR_factor_gt 0.1031
_refine_ls_wR_factor_ref 0.1070
_reflns_Friedel_coverage 0.000
_reflns_number_gt 6004
_reflns_number_total 6844
_reflns_threshold_expression 'I > 2\s(I)'
_cod_data_source_file d4dt00308j2.cif
_cod_data_source_block str2-100K
_cod_depositor_comments 'Adding full bibliography for 7716207--7716213.cif.'
_cod_database_code 7716211
_shelx_shelxl_version_number 2014/7
_chemical_oxdiff_formula FeS6Cl2O8N6C18H12
_chemical_oxdiff_usercomment 'same xtal as at 300K and 230K, cooled down from 230 K to 100 K at the rate of 1K/min'
_shelx_space_group_comment
;
The symmetry employed for this shelxl refinement is uniquely defined
by the following loop, which should always be used as a source of
symmetry information in preference to the above space-group names.
They are only intended as comments.
;
_shelx_estimated_absorpt_t_max 0.823
_shelx_estimated_absorpt_t_min 0.679
_reflns_odcompleteness_completeness 99.82
_reflns_odcompleteness_iscentric 1
_reflns_odcompleteness_theta 30.44
_olex2_refinement_description
;
1. Fixed Uiso
 At 1.2 times of:
  All C(H) groups
 At 1.5 times of:
  All C(H,H,H) groups, All O(H) groups
2. Restrained distances
 C1M-O1M
 1.43 with sigma of 0.001
3.a Aromatic/amide H refined with riding coordinates:
 C2(H2), C3(H3), C5(H5), C6(H6), C8(H8), C9(H9), C11(H11), C12(H12), C14(H14),
 C15(H15), C17(H17), C18(H18)
3.b Idealised Me refined as rotating group:
 C1M(H1MA,H1MB,H1MC)
3.c Idealised tetrahedral OH refined as rotating group:
 O1M(H1M)
;
_olex2_submission_special_instructions 'No special instructions were received'
_oxdiff_exptl_absorpt_empirical_details
;
Empirical correction (ABSPACK) includes:
- Absorption correction using spherical harmonics
- Frame scaling
- Detector area scaling
;
_oxdiff_exptl_absorpt_empirical_full_max 1.568
_oxdiff_exptl_absorpt_empirical_full_min 0.787

loop_
_space_group_symop_operation_xyz
'x, y, z'
'-x+1/2, y+1/2, -z+1/2'
'-x, -y, -z'
'x-1/2, -y-1/2, z-1/2'

loop_
_atom_site_label
_atom_site_type_symbol
_atom_site_fract_x
_atom_site_fract_y
_atom_site_fract_z
_atom_site_U_iso_or_equiv
_atom_site_adp_type
_atom_site_occupancy
_atom_site_site_symmetry_order
_atom_site_calc_flag
_atom_site_refinement_flags_posn
_atom_site_refinement_flags_adp
_atom_site_refinement_flags_occupancy
_atom_site_disorder_assembly
_atom_site_disorder_group
Fe1 Fe 0.51478(5) 0.38939(2) 0.25560(4) 0.01282(11) Uani 1 1 d . . . . .
Cl1 Cl -0.01923(8) 0.47210(4) 0.74401(6) 0.01615(16) Uani 1 1 d . . . . .
O1 O 0.0323(3) 0.43162(14) 0.6637(2) 0.0331(7) Uani 1 1 d . . . . .
O1M O 0.9103(3) 0.76232(16) 0.4944(2) 0.0341(7) Uani 1 1 d D . . . .
H1M H 0.8406 0.7649 0.4573 0.051 Uiso 1 1 calc R U . . .
O2 O 0.0063(3) 0.53454(13) 0.7155(2) 0.0251(6) Uani 1 1 d . . . . .
O3 O 0.0473(3) 0.45852(15) 0.8421(2) 0.0293(6) Uani 1 1 d . . . . .
O4 O -0.1623(3) 0.46189(14) 0.7557(2) 0.0260(6) Uani 1 1 d . . . . .
S1 S 0.64151(9) 0.43282(4) -0.06603(7) 0.01721(17) Uani 1 1 d . . . . .
S2 S 0.28013(9) 0.40237(4) -0.03424(7) 0.01907(18) Uani 1 1 d . . . . .
S3 S 0.55123(10) 0.18984(4) 0.29670(7) 0.02043(18) Uani 1 1 d . . . . .
S4 S 0.80470(10) 0.27805(4) 0.43350(8) 0.02239(19) Uani 1 1 d . . . . .
S5 S 0.43946(9) 0.57672(4) 0.36977(7) 0.01701(17) Uani 1 1 d . . . . .
S6 S 0.23055(9) 0.45827(4) 0.49065(7) 0.01675(17) Uani 1 1 d . . . . .
N1 N 0.6247(3) 0.40014(13) 0.1270(2) 0.0147(5) Uani 1 1 d . . . . .
N2 N 0.3659(3) 0.40096(13) 0.1546(2) 0.0157(6) Uani 1 1 d . . . . .
N3 N 0.4871(3) 0.29950(13) 0.2461(2) 0.0144(5) Uani 1 1 d . . . . .
N4 N 0.6687(3) 0.36251(14) 0.3425(2) 0.0158(6) Uani 1 1 d . . . . .
N5 N 0.5316(3) 0.47821(13) 0.2861(2) 0.0151(6) Uani 1 1 d . . . . .
N6 N 0.3883(3) 0.39536(13) 0.3736(2) 0.0144(5) Uani 1 1 d . . . . .
C1 C 0.5512(3) 0.41079(15) 0.0414(3) 0.0146(6) Uani 1 1 d . . . . .
C1M C 0.8766(4) 0.77442(19) 0.6012(2) 0.0290(9) Uani 1 1 d D . . . .
H1MA H 0.7893 0.7955 0.6044 0.043 Uiso 1 1 calc R U . . .
H1MB H 0.9463 0.8004 0.6326 0.043 Uiso 1 1 calc R U . . .
H1MC H 0.8709 0.7357 0.6397 0.043 Uiso 1 1 calc R U . . .
C2 C 0.7871(4) 0.42719(17) 0.0061(3) 0.0190(7) Uani 1 1 d . . . . .
H2 H 0.8749 0.4354 -0.0202 0.023 Uiso 1 1 calc R U . . .
C3 C 0.7599(4) 0.40943(17) 0.1061(3) 0.0177(7) Uani 1 1 d . . . . .
H3 H 0.8283 0.4039 0.1573 0.021 Uiso 1 1 calc R U . . .
C4 C 0.4077(3) 0.40548(15) 0.0557(3) 0.0142(6) Uani 1 1 d . . . . .
C5 C 0.1650(4) 0.39487(18) 0.0652(3) 0.0201(7) Uani 1 1 d . . . . .
H5 H 0.0703 0.3910 0.0556 0.024 Uiso 1 1 calc R U . . .
C6 C 0.2278(4) 0.39516(16) 0.1596(3) 0.0177(7) Uani 1 1 d . . . . .
H6 H 0.1803 0.3916 0.2239 0.021 Uiso 1 1 calc R U . . .
C7 C 0.5748(4) 0.26689(16) 0.3008(3) 0.0159(6) Uani 1 1 d . . . . .
C8 C 0.3930(4) 0.26164(17) 0.2000(3) 0.0182(7) Uani 1 1 d . . . . .
H8 H 0.3211 0.2767 0.1580 0.022 Uiso 1 1 calc R U . . .
C9 C 0.4113(4) 0.20121(18) 0.2194(3) 0.0210(7) Uani 1 1 d . . . . .
H9 H 0.3547 0.1695 0.1938 0.025 Uiso 1 1 calc R U . . .
C10 C 0.6759(3) 0.30207(16) 0.3551(3) 0.0161(6) Uani 1 1 d . . . . .
C11 C 0.8543(4) 0.35251(18) 0.4492(3) 0.0216(7) Uani 1 1 d . . . . .
H11 H 0.9298 0.3652 0.4896 0.026 Uiso 1 1 calc R U . . .
C12 C 0.7709(4) 0.39110(17) 0.3959(3) 0.0182(7) Uani 1 1 d . . . . .
H12 H 0.7826 0.4343 0.3957 0.022 Uiso 1 1 calc R U . . .
C13 C 0.4371(3) 0.49921(16) 0.3504(3) 0.0150(6) Uani 1 1 d . . . . .
C14 C 0.6128(3) 0.52554(16) 0.2518(3) 0.0164(6) Uani 1 1 d . . . . .
H14 H 0.6873 0.5193 0.2063 0.020 Uiso 1 1 calc R U . . .
C15 C 0.5774(4) 0.58193(17) 0.2886(3) 0.0180(7) Uani 1 1 d . . . . .
H15 H 0.6227 0.6189 0.2717 0.022 Uiso 1 1 calc R U . . .
C16 C 0.3553(3) 0.45271(15) 0.3987(3) 0.0141(6) Uani 1 1 d . . . . .
C17 C 0.2265(4) 0.37992(16) 0.4997(3) 0.0169(7) Uani 1 1 d . . . . .
H17 H 0.1695 0.3577 0.5458 0.020 Uiso 1 1 calc R U . . .
C18 C 0.3154(4) 0.35397(16) 0.4324(3) 0.0172(7) Uani 1 1 d . . . . .
H18 H 0.3265 0.3109 0.4262 0.021 Uiso 1 1 calc R U . . .
Cl2 Cl 0.55512(9) 0.75826(4) 0.36721(7) 0.01995(17) Uani 1 1 d . . . . .
O5 O 0.6819(3) 0.72946(15) 0.3403(3) 0.0341(7) Uani 1 1 d . . . . .
O6 O 0.4491(3) 0.71349(15) 0.3594(3) 0.0364(7) Uani 1 1 d . . . . .
O8 O 0.5296(3) 0.80875(12) 0.2975(2) 0.0247(6) Uani 1 1 d . . . . .
O7 O 0.5627(4) 0.78009(15) 0.4738(2) 0.0386(8) Uani 1 1 d . . . . .

loop_
_atom_site_aniso_label
_atom_site_aniso_U_11
_atom_site_aniso_U_22
_atom_site_aniso_U_33
_atom_site_aniso_U_23
_atom_site_aniso_U_13
_atom_site_aniso_U_12
Fe1 0.0131(2) 0.0150(2) 0.0104(2) 0.00010(17) 0.00019(16) 0.00013(18)
Cl1 0.0149(4) 0.0177(4) 0.0158(4) 0.0013(3) 0.0022(3) -0.0006(3)
O1 0.0443(19) 0.0263(15) 0.0286(16) -0.0063(12) 0.0175(13) 0.0025(13)
O1M 0.0262(15) 0.049(2) 0.0266(15) 0.0065(14) -0.0006(12) 0.0015(14)
O2 0.0251(14) 0.0200(13) 0.0303(15) 0.0049(11) 0.0051(11) -0.0023(11)
O3 0.0210(14) 0.0431(18) 0.0237(14) 0.0090(13) -0.0051(11) 0.0017(13)
O4 0.0143(12) 0.0352(16) 0.0286(15) 0.0065(12) -0.0005(10) -0.0060(11)
S1 0.0156(4) 0.0237(4) 0.0123(4) 0.0021(3) 0.0009(3) -0.0006(3)
S2 0.0156(4) 0.0282(5) 0.0134(4) 0.0032(3) -0.0026(3) -0.0020(3)
S3 0.0230(4) 0.0153(4) 0.0230(4) 0.0011(3) -0.0013(3) -0.0004(3)
S4 0.0206(4) 0.0247(5) 0.0219(4) 0.0052(4) -0.0066(3) 0.0009(4)
S5 0.0189(4) 0.0150(4) 0.0172(4) -0.0012(3) 0.0006(3) -0.0002(3)
S6 0.0169(4) 0.0186(4) 0.0147(4) -0.0007(3) 0.0031(3) 0.0002(3)
N1 0.0137(13) 0.0158(13) 0.0146(13) -0.0008(11) 0.0001(10) -0.0003(11)
N2 0.0151(14) 0.0174(14) 0.0148(13) 0.0003(11) -0.0009(11) -0.0002(11)
N3 0.0145(13) 0.0175(14) 0.0111(13) -0.0008(10) 0.0013(10) 0.0001(11)
N4 0.0158(14) 0.0192(14) 0.0123(13) 0.0004(11) 0.0006(10) -0.0024(11)
N5 0.0173(14) 0.0167(14) 0.0115(13) 0.0019(11) -0.0019(10) -0.0002(11)
N6 0.0137(13) 0.0162(14) 0.0132(13) -0.0004(11) -0.0006(10) 0.0003(11)
C1 0.0171(16) 0.0157(15) 0.0111(15) 0.0005(12) 0.0018(12) -0.0025(13)
C1M 0.029(2) 0.028(2) 0.030(2) 0.0012(17) -0.0016(17) -0.0004(17)
C2 0.0122(15) 0.0268(18) 0.0180(17) 0.0020(14) -0.0001(13) 0.0018(13)
C3 0.0145(16) 0.0226(17) 0.0161(16) 0.0019(13) 0.0006(12) -0.0001(13)
C4 0.0133(15) 0.0160(15) 0.0132(15) 0.0004(12) -0.0016(12) 0.0000(12)
C5 0.0141(16) 0.0269(19) 0.0193(17) 0.0057(14) 0.0007(13) -0.0017(14)
C6 0.0173(16) 0.0185(16) 0.0173(16) 0.0021(13) 0.0013(13) 0.0012(13)
C7 0.0173(16) 0.0173(16) 0.0131(15) 0.0004(12) 0.0024(12) -0.0010(13)
C8 0.0172(16) 0.0220(17) 0.0154(16) -0.0030(13) -0.0010(13) -0.0003(14)
C9 0.0195(17) 0.0230(18) 0.0204(17) -0.0023(14) 0.0019(14) -0.0056(14)
C10 0.0149(16) 0.0216(17) 0.0117(15) 0.0016(12) -0.0005(12) 0.0010(13)
C11 0.0191(17) 0.0271(19) 0.0186(17) 0.0008(14) -0.0031(13) -0.0040(15)
C12 0.0165(16) 0.0232(17) 0.0148(16) -0.0007(13) 0.0012(12) -0.0043(14)
C13 0.0163(16) 0.0153(15) 0.0132(15) -0.0003(12) -0.0017(12) 0.0007(12)
C14 0.0149(15) 0.0211(17) 0.0132(15) 0.0012(13) 0.0000(12) -0.0001(13)
C15 0.0188(17) 0.0213(17) 0.0140(16) 0.0023(13) -0.0006(13) -0.0040(13)
C16 0.0158(15) 0.0163(15) 0.0103(14) -0.0010(12) 0.0001(12) 0.0022(12)
C17 0.0200(17) 0.0163(16) 0.0145(16) 0.0024(12) 0.0014(13) -0.0021(13)
C18 0.0195(17) 0.0154(15) 0.0167(16) 0.0008(13) -0.0007(13) -0.0012(13)
Cl2 0.0225(4) 0.0185(4) 0.0189(4) 0.0008(3) 0.0011(3) 0.0013(3)
O5 0.0276(16) 0.0350(17) 0.0398(18) 0.0117(14) 0.0117(13) 0.0124(13)
O6 0.0305(17) 0.0302(16) 0.048(2) 0.0060(14) -0.0001(14) -0.0086(13)
O8 0.0320(15) 0.0200(13) 0.0222(14) 0.0035(11) -0.0033(11) 0.0017(11)
O7 0.066(2) 0.0312(16) 0.0182(14) -0.0009(12) -0.0035(14) 0.0049(16)

loop_
_atom_type_symbol
_atom_type_description
_atom_type_scat_dispersion_real
_atom_type_scat_dispersion_imag
_atom_type_scat_source
C C 0.0033 0.0016 'International Tables Vol C Tables 4.2.6.8 and 6.1.1.4'
H H 0.0000 0.0000 'International Tables Vol C Tables 4.2.6.8 and 6.1.1.4'
Cl Cl 0.1484 0.1585 'International Tables Vol C Tables 4.2.6.8 and 6.1.1.4'
Fe Fe 0.3463 0.8444 'International Tables Vol C Tables 4.2.6.8 and 6.1.1.4'
N N 0.0061 0.0033 'International Tables Vol C Tables 4.2.6.8 and 6.1.1.4'
O O 0.0106 0.0060 'International Tables Vol C Tables 4.2.6.8 and 6.1.1.4'
S S 0.1246 0.1234 'International Tables Vol C Tables 4.2.6.8 and 6.1.1.4'

loop_
_exptl_crystal_face_index_h
_exptl_crystal_face_index_k
_exptl_crystal_face_index_l
_exptl_crystal_face_perp_dist
10 22 2 0.0826
8 19 -10 0.0773
2 3 18 0.1911
-6 -15 14 0.1443
-14 -7 0 0.0970
14 7 0 0.0826
8 11 -13 0.0823
-6 5 -16 0.1478
12 2 9 0.1379
0 -31 1 0.0752
4 -15 -15 0.0929
-4 -19 13 0.1466
-10 -22 -1 0.0841
-14 2 0 0.0937
-11 18 1 0.0917
-6 -8 16 0.1593
6 -28 2 0.0835
8 -7 -14 0.0908
9 22 -3 0.0623
6 15 14 0.1666
6 -28 1 0.0783
8 -26 0 0.0769
1 30 -4 0.0802
-2 29 6 0.0969

loop_
_geom_angle_atom_site_label_1
_geom_angle_atom_site_label_2
_geom_angle_atom_site_label_3
_geom_angle
_geom_angle_site_symmetry_1
_geom_angle_site_symmetry_3
_geom_angle_publ_flag
N1 Fe1 N3 98.17(12) . . ?
N1 Fe1 N5 90.05(12) . . ?
N2 Fe1 N1 81.60(12) . . ?
N2 Fe1 N3 89.07(12) . . ?
N2 Fe1 N5 93.79(12) . . ?
N4 Fe1 N1 94.40(12) . . ?
N4 Fe1 N2 168.86(12) . . ?
N4 Fe1 N3 81.18(12) . . ?
N4 Fe1 N5 96.62(12) . . ?
N5 Fe1 N3 171.62(12) . . ?
N6 Fe1 N1 167.72(12) . . ?
N6 Fe1 N2 90.93(12) . . ?
N6 Fe1 N3 91.40(12) . . ?
N6 Fe1 N4 94.65(12) . . ?
N6 Fe1 N5 80.68(12) . . ?
O2 Cl1 O1 109.80(18) . . ?
O2 Cl1 O3 109.56(18) . . ?
O2 Cl1 O4 110.27(17) . . ?
O3 Cl1 O1 109.16(19) . . ?
O4 Cl1 O1 108.99(19) . . ?
O4 Cl1 O3 109.03(17) . . ?
C1M O1M H1M 109.5 . . ?
C1 S1 C2 89.35(17) . . ?
C4 S2 C5 89.85(17) . . ?
C7 S3 C9 89.17(18) . . ?
C10 S4 C11 89.49(18) . . ?
C13 S5 C15 89.38(17) . . ?
C16 S6 C17 89.54(17) . . ?
C1 N1 Fe1 113.6(2) . . ?
C1 N1 C3 110.2(3) . . ?
C3 N1 Fe1 135.2(2) . . ?
C4 N2 Fe1 113.4(2) . . ?
C4 N2 C6 111.1(3) . . ?
C6 N2 Fe1 134.4(2) . . ?
C7 N3 Fe1 114.2(2) . . ?
C7 N3 C8 110.3(3) . . ?
C8 N3 Fe1 135.4(2) . . ?
C10 N4 Fe1 113.8(2) . . ?
C10 N4 C12 110.6(3) . . ?
C12 N4 Fe1 135.5(3) . . ?
C13 N5 Fe1 113.6(2) . . ?
C13 N5 C14 110.4(3) . . ?
C14 N5 Fe1 135.9(2) . . ?
C16 N6 Fe1 113.8(2) . . ?
C16 N6 C18 110.9(3) . . ?
C18 N6 Fe1 135.1(2) . . ?
N1 C1 S1 115.0(3) . . ?
N1 C1 C4 114.9(3) . . ?
C4 C1 S1 130.0(3) . . ?
O1M C1M H1MA 109.5 . . ?
O1M C1M H1MB 109.5 . . ?
O1M C1M H1MC 109.5 . . ?
H1MA C1M H1MB 109.5 . . ?
H1MA C1M H1MC 109.5 . . ?
H1MB C1M H1MC 109.5 . . ?
S1 C2 H2 124.5 . . ?
C3 C2 S1 110.9(3) . . ?
C3 C2 H2 124.5 . . ?
N1 C3 H3 122.7 . . ?
C2 C3 N1 114.5(3) . . ?
C2 C3 H3 122.7 . . ?
N2 C4 S2 113.9(3) . . ?
N2 C4 C1 115.7(3) . . ?
C1 C4 S2 130.4(3) . . ?
S2 C5 H5 124.7 . . ?
C6 C5 S2 110.7(3) . . ?
C6 C5 H5 124.7 . . ?
N2 C6 H6 122.7 . . ?
C5 C6 N2 114.5(3) . . ?
C5 C6 H6 122.7 . . ?
N3 C7 S3 115.2(3) . . ?
N3 C7 C10 115.0(3) . . ?
C10 C7 S3 129.7(3) . . ?
N3 C8 H8 122.7 . . ?
C9 C8 N3 114.6(3) . . ?
C9 C8 H8 122.7 . . ?
S3 C9 H9 124.6 . . ?
C8 C9 S3 110.7(3) . . ?
C8 C9 H9 124.6 . . ?
N4 C10 S4 114.6(3) . . ?
N4 C10 C7 115.7(3) . . ?
C7 C10 S4 129.7(3) . . ?
S4 C11 H11 124.6 . . ?
C12 C11 S4 110.8(3) . . ?
C12 C11 H11 124.6 . . ?
N4 C12 H12 122.8 . . ?
C11 C12 N4 114.5(3) . . ?
C11 C12 H12 122.8 . . ?
N5 C13 S5 114.9(3) . . ?
N5 C13 C16 114.7(3) . . ?
C16 C13 S5 130.1(3) . . ?
N5 C14 H14 122.7 . . ?
C15 C14 N5 114.6(3) . . ?
C15 C14 H14 122.7 . . ?
S5 C15 H15 124.7 . . ?
C14 C15 S5 110.6(3) . . ?
C14 C15 H15 124.7 . . ?
N6 C16 S6 114.1(3) . . ?
N6 C16 C13 115.0(3) . . ?
C13 C16 S6 130.7(3) . . ?
S6 C17 H17 124.5 . . ?
C18 C17 S6 111.1(3) . . ?
C18 C17 H17 124.5 . . ?
N6 C18 H18 122.9 . . ?
C17 C18 N6 114.3(3) . . ?
C17 C18 H18 122.9 . . ?
O6 Cl2 O5 108.8(2) . . ?
O6 Cl2 O8 110.51(18) . . ?
O6 Cl2 O7 109.1(2) . . ?
O8 Cl2 O5 109.78(18) . . ?
O8 Cl2 O7 109.83(18) . . ?
O7 Cl2 O5 108.8(2) . . ?

loop_
_geom_bond_atom_site_label_1
_geom_bond_atom_site_label_2
_geom_bond_distance
_geom_bond_site_symmetry_2
_geom_bond_publ_flag
Fe1 N1 1.986(3) . ?
Fe1 N2 1.976(3) . ?
Fe1 N3 1.987(3) . ?
Fe1 N4 1.976(3) . ?
Fe1 N5 1.986(3) . ?
Fe1 N6 1.965(3) . ?
Cl1 O1 1.448(3) . ?
Cl1 O2 1.435(3) . ?
Cl1 O3 1.446(3) . ?
Cl1 O4 1.442(3) . ?
O1M H1M 0.8400 . ?
O1M C1M 1.4294(10) . ?
S1 C1 1.708(3) . ?
S1 C2 1.716(4) . ?
S2 C4 1.709(3) . ?
S2 C5 1.716(4) . ?
S3 C7 1.701(4) . ?
S3 C9 1.720(4) . ?
S4 C10 1.705(3) . ?
S4 C11 1.712(4) . ?
S5 C13 1.712(3) . ?
S5 C15 1.720(4) . ?
S6 C16 1.710(3) . ?
S6 C17 1.716(4) . ?
N1 C1 1.334(4) . ?
N1 C3 1.380(4) . ?
N2 C4 1.334(4) . ?
N2 C6 1.375(4) . ?
N3 C7 1.323(4) . ?
N3 C8 1.379(4) . ?
N4 C10 1.332(5) . ?
N4 C12 1.371(4) . ?
N5 C13 1.328(4) . ?
N5 C14 1.382(4) . ?
N6 C16 1.334(4) . ?
N6 C18 1.380(4) . ?
C1 C4 1.439(5) . ?
C1M H1MA 0.9800 . ?
C1M H1MB 0.9800 . ?
C1M H1MC 0.9800 . ?
C2 H2 0.9500 . ?
C2 C3 1.363(5) . ?
C3 H3 0.9500 . ?
C5 H5 0.9500 . ?
C5 C6 1.357(5) . ?
C6 H6 0.9500 . ?
C7 C10 1.440(5) . ?
C8 H8 0.9500 . ?
C8 C9 1.356(5) . ?
C9 H9 0.9500 . ?
C11 H11 0.9500 . ?
C11 C12 1.363(5) . ?
C12 H12 0.9500 . ?
C13 C16 1.439(5) . ?
C14 H14 0.9500 . ?
C14 C15 1.365(5) . ?
C15 H15 0.9500 . ?
C17 H17 0.9500 . ?
C17 C18 1.355(5) . ?
C18 H18 0.9500 . ?
Cl2 O5 1.446(3) . ?
Cl2 O6 1.439(3) . ?
Cl2 O8 1.440(3) . ?
Cl2 O7 1.445(3) . ?

loop_
_geom_torsion_atom_site_label_1
_geom_torsion_atom_site_label_2
_geom_torsion_atom_site_label_3
_geom_torsion_atom_site_label_4
_geom_torsion
_geom_torsion_site_symmetry_1
_geom_torsion_site_symmetry_2
_geom_torsion_site_symmetry_3
_geom_torsion_site_symmetry_4
_geom_torsion_publ_flag
Fe1 N1 C1 S1 169.58(16) . . . . ?
Fe1 N1 C1 C4 -6.8(4) . . . . ?
Fe1 N1 C3 C2 -166.8(3) . . . . ?
Fe1 N2 C4 S2 169.44(16) . . . . ?
Fe1 N2 C4 C1 -9.3(4) . . . . ?
Fe1 N2 C6 C5 -166.4(3) . . . . ?
Fe1 N3 C7 S3 178.50(16) . . . . ?
Fe1 N3 C7 C10 -1.4(4) . . . . ?
Fe1 N3 C8 C9 -176.6(3) . . . . ?
Fe1 N4 C10 S4 -177.86(16) . . . . ?
Fe1 N4 C10 C7 2.2(4) . . . . ?
Fe1 N4 C12 C11 178.1(3) . . . . ?
Fe1 N5 C13 S5 -174.64(16) . . . . ?
Fe1 N5 C13 C16 9.7(4) . . . . ?
Fe1 N5 C14 C15 173.6(3) . . . . ?
Fe1 N6 C16 S6 172.69(15) . . . . ?
Fe1 N6 C16 C13 -12.0(4) . . . . ?
Fe1 N6 C18 C17 -172.4(3) . . . . ?
S1 C1 C4 S2 16.6(5) . . . . ?
S1 C1 C4 N2 -165.0(3) . . . . ?
S1 C2 C3 N1 0.0(4) . . . . ?
S2 C5 C6 N2 -0.3(4) . . . . ?
S3 C7 C10 S4 -0.3(5) . . . . ?
S3 C7 C10 N4 179.6(3) . . . . ?
S4 C11 C12 N4 -0.3(4) . . . . ?
S5 C13 C16 S6 0.9(5) . . . . ?
S5 C13 C16 N6 -173.5(3) . . . . ?
S6 C17 C18 N6 0.5(4) . . . . ?
N1 C1 C4 S2 -167.6(3) . . . . ?
N1 C1 C4 N2 10.8(5) . . . . ?
N3 C7 C10 S4 179.5(3) . . . . ?
N3 C7 C10 N4 -0.6(5) . . . . ?
N3 C8 C9 S3 -0.6(4) . . . . ?
N5 C13 C16 S6 175.8(3) . . . . ?
N5 C13 C16 N6 1.4(4) . . . . ?
N5 C14 C15 S5 0.6(4) . . . . ?
C1 S1 C2 C3 -0.2(3) . . . . ?
C1 N1 C3 C2 0.4(4) . . . . ?
C2 S1 C1 N1 0.5(3) . . . . ?
C2 S1 C1 C4 176.2(3) . . . . ?
C3 N1 C1 S1 -0.5(4) . . . . ?
C3 N1 C1 C4 -177.0(3) . . . . ?
C4 S2 C5 C6 0.1(3) . . . . ?
C4 N2 C6 C5 0.4(4) . . . . ?
C5 S2 C4 N2 0.2(3) . . . . ?
C5 S2 C4 C1 178.6(3) . . . . ?
C6 N2 C4 S2 -0.3(4) . . . . ?
C6 N2 C4 C1 -179.0(3) . . . . ?
C7 S3 C9 C8 1.2(3) . . . . ?
C7 N3 C8 C9 -0.6(4) . . . . ?
C8 N3 C7 S3 1.6(4) . . . . ?
C8 N3 C7 C10 -178.3(3) . . . . ?
C9 S3 C7 N3 -1.7(3) . . . . ?
C9 S3 C7 C10 178.2(3) . . . . ?
C10 S4 C11 C12 0.7(3) . . . . ?
C10 N4 C12 C11 -0.4(4) . . . . ?
C11 S4 C10 N4 -1.0(3) . . . . ?
C11 S4 C10 C7 178.9(3) . . . . ?
C12 N4 C10 S4 1.0(4) . . . . ?
C12 N4 C10 C7 -178.9(3) . . . . ?
C13 S5 C15 C14 0.2(3) . . . . ?
C13 N5 C14 C15 -1.3(4) . . . . ?
C14 N5 C13 S5 1.5(4) . . . . ?
C14 N5 C13 C16 -174.2(3) . . . . ?
C15 S5 C13 N5 -1.0(3) . . . . ?
C15 S5 C13 C16 173.9(3) . . . . ?
C16 S6 C17 C18 -1.5(3) . . . . ?
C16 N6 C18 C17 1.2(4) . . . . ?
C17 S6 C16 N6 2.2(3) . . . . ?
C17 S6 C16 C13 -172.2(3) . . . . ?
C18 N6 C16 S6 -2.3(4) . . . . ?
C18 N6 C16 C13 173.0(3) . . . . ?

loop_
_exptl_oxdiff_crystal_face_indexfrac_h
_exptl_oxdiff_crystal_face_indexfrac_k
_exptl_oxdiff_crystal_face_indexfrac_l
_exptl_oxdiff_crystal_face_x
_exptl_oxdiff_crystal_face_y
_exptl_oxdiff_crystal_face_z
9.5171 22.3749 1.5986 0.2159 0.8982 0.3829
7.8825 18.6875 -10.0901 0.1113 0.4614 0.8802
1.5801 3.4762 17.7839 0.1394 0.5828 -0.8006
-6.2327 -14.8528 13.5858 -0.0549 -0.2260 -0.9726
-13.5540 -7.4346 -0.0641 0.3532 -0.8534 -0.3832
13.5544 7.4309 0.0719 -0.3533 0.8536 0.3828
8.3984 11.1518 -12.8393 -0.1264 0.3066 0.9434
-5.8814 4.9307 -16.0781 0.2685 -0.6472 0.7135
12.1590 2.2490 8.7558 -0.3793 0.9157 -0.1330
0.1725 -30.7886 0.5056 -0.8190 -0.4450 -0.3624
4.2879 -15.2627 -14.6475 -0.6701 -0.3633 0.6473
-3.5730 -19.1038 13.3601 -0.2768 -0.1511 -0.9490
-9.5537 -22.4483 -0.5284 -0.2096 -0.8746 -0.4372
-13.9399 1.8274 0.4094 0.6171 -0.7222 -0.3125
-11.4439 17.5805 1.0307 0.9367 -0.3316 -0.1124
-5.8199 -7.8625 15.7235 0.1269 -0.0442 -0.9909
5.5137 -28.0899 2.0218 -0.9549 -0.0749 -0.2872
7.7413 -7.2920 -14.3872 -0.5977 -0.0476 0.8003
9.4118 22.1893 -2.9588 0.1867 0.7759 0.6026
6.3268 14.7042 13.5608 0.2174 0.9065 -0.3620
5.7378 -27.9801 1.4191 -0.9649 -0.0761 -0.2513
7.5115 -25.9630 0.4103 -0.9899 0.0260 -0.1396
0.7186 30.1241 -3.6409 0.7455 0.4052 0.5292
-1.8537 29.0416 5.5179 0.8788 0.4771 0.0091
